data_4303273
loop_
_publ_author_name
'Mrigendra Dubey'
'Rik Rani Koner'
'Manabendra Ray'

_publ_section_title
;
Sodium and Potassium Ion Directed Self-Assembled Multinuclear Assembly of
Divalent Nickel or Copper and l-Leucine Derived Ligand
;
_journal_name_full 'Inorganic Chemistry'
_journal_page_first 9294
_journal_page_last 9302
_journal_paper_doi 10.1021/ic9011444
_journal_volume 48
_journal_year 2009
_chemical_absolute_configuration syn
_chemical_compound_source synthesized
_chemical_formula_moiety 'C84 H114 Cu3 N8 Na O27 Cl'
_chemical_formula_sum 'C83 H114 Cl Cu3 N8 Na O27'
_chemical_formula_weight 1904.91
_chemical_name_systematic
;
 ?
;
_space_group_IT_number 20
_symmetry_cell_setting orthorhombic
_symmetry_Int_Tables_number 20
_symmetry_space_group_name_Hall 'C 2c 2'
_symmetry_space_group_name_H-M 'C 2 2 21'
_atom_sites_solution_hydrogens geom
_atom_sites_solution_primary direct
_atom_sites_solution_secondary difmap
_audit_creation_method SHELXL-97
_cell_angle_alpha 90.00
_cell_angle_beta 90.00
_cell_angle_gamma 90.00
_cell_formula_units_Z 4
_cell_length_a 17.786(3)
_cell_length_b 21.037(3)
_cell_length_c 26.971(4)
_cell_measurement_reflns_used 9871
_cell_measurement_temperature 296(2)
_cell_measurement_theta_max 24.77
_cell_measurement_theta_min 2.45
_cell_volume 10092(3)
_computing_cell_refinement 'Bruker SMART'
_computing_data_collection 'Bruker SMART'
_computing_data_reduction 'Bruker SAINT'
_computing_molecular_graphics wingx
_computing_publication_material wingx
_computing_structure_refinement 'SHELXL-97 (Sheldrick, 2008)'
_computing_structure_solution 'SHELXS-97 (Sheldrick, 1990)'
_diffrn_ambient_temperature 296(2)
_diffrn_measured_fraction_theta_full 0.972
_diffrn_measured_fraction_theta_max 0.972
_diffrn_measurement_device_type 'CCD area detector'
_diffrn_measurement_method 'phi and omega scans'
_diffrn_radiation_monochromator graphite
_diffrn_radiation_source 'fine-focus sealed tube'
_diffrn_radiation_type MoK\a
_diffrn_radiation_wavelength 0.71073
_diffrn_reflns_av_R_equivalents 0.0397
_diffrn_reflns_av_sigmaI/netI 0.0592
_diffrn_reflns_limit_h_max 23
_diffrn_reflns_limit_h_min -23
_diffrn_reflns_limit_k_max 28
_diffrn_reflns_limit_k_min -26
_diffrn_reflns_limit_l_max 35
_diffrn_reflns_limit_l_min -34
_diffrn_reflns_number 46466
_diffrn_reflns_theta_full 28.23
_diffrn_reflns_theta_max 28.23
_diffrn_reflns_theta_min 1.50
_exptl_absorpt_coefficient_mu 0.729
_exptl_absorpt_correction_T_max 0.8679
_exptl_absorpt_correction_T_min 0.7591
_exptl_absorpt_correction_type multi-scan
_exptl_absorpt_process_details multi-scan
_exptl_crystal_colour Blue
_exptl_crystal_density_diffrn 1.254
_exptl_crystal_density_method 'not measured'
_exptl_crystal_description Diamond
_exptl_crystal_F_000 3996
_exptl_crystal_recrystallization_method 'Methanol Acetonitrile mixture'
_exptl_crystal_size_max 0.40
_exptl_crystal_size_mid 0.30
_exptl_crystal_size_min 0.20
_refine_diff_density_max 0.627
_refine_diff_density_min -0.398
_refine_diff_density_rms 0.059
_refine_ls_abs_structure_details 'Flack H D (1983), Acta Cryst. A39, 876-881'
_refine_ls_abs_structure_Flack 0.006(12)
_refine_ls_extinction_method none
_refine_ls_goodness_of_fit_ref 1.020
_refine_ls_hydrogen_treatment constr
_refine_ls_matrix_type full
_refine_ls_number_parameters 569
_refine_ls_number_reflns 11948
_refine_ls_number_restraints 26
_refine_ls_restrained_S_all 1.020
_refine_ls_R_factor_all 0.0874
_refine_ls_R_factor_gt 0.0506
_refine_ls_shift/su_max 2.962
_refine_ls_shift/su_mean 0.022
_refine_ls_structure_factor_coef Fsqd
_refine_ls_weighting_details 'calc w=1/[\s^2^(Fo^2^)+(0.0701P)^2^+0.0000P] where P=(Fo^2^+2Fc^2^)/3'
_refine_ls_weighting_scheme calc
_refine_ls_wR_factor_gt 0.1173
_refine_ls_wR_factor_ref 0.1314
_reflns_number_gt 8011
_reflns_number_total 11948
_reflns_threshold_expression >2\s(I)
_cod_data_source_file ic9011444_si_002_5.cif
_cod_data_source_block capsule5
_cod_database_code 4303273

loop_
_symmetry_equiv_pos_as_xyz
'x, y, z'
'-x, -y, z+1/2'
'-x, y, -z+1/2'
'x, -y, -z'
'x+1/2, y+1/2, z'
'-x+1/2, -y+1/2, z+1/2'
'-x+1/2, y+1/2, -z+1/2'
'x+1/2, -y+1/2, -z'

loop_
_atom_site_label
_atom_site_type_symbol
_atom_site_fract_x
_atom_site_fract_y
_atom_site_fract_z
_atom_site_U_iso_or_equiv
_atom_site_adp_type
_atom_site_occupancy
_atom_site_symmetry_multiplicity
_atom_site_calc_flag
_atom_site_refinement_flags
_atom_site_disorder_assembly
_atom_site_disorder_group
Cu1 Cu 0.10689(2) 0.077457(19) 0.597396(15) 0.04325(12) Uani 1 1 d . . .
N1 N 0.01701(17) 0.05105(14) 0.63781(10) 0.0484(7) Uani 1 1 d . . .
H1 H -0.0098 0.0866 0.6453 0.058 Uiso 1 1 calc R . .
C9 C 0.0189(2) -0.02153(16) 0.56597(13) 0.0455(8) Uani 1 1 d . . .
C8 C -0.03081(19) 0.00965(17) 0.60502(13) 0.0488(8) Uani 1 1 d . . .
H9 H -0.0529 -0.0239 0.6255 0.059 Uiso 1 1 calc R . .
O1 O 0.08513(12) 0.00051(11) 0.55901(8) 0.0462(5) Uani 1 1 d . . .
O2 O -0.00779(15) -0.06796(13) 0.54306(10) 0.0621(7) Uani 1 1 d . . .
O4 O 0.20063(13) 0.09513(11) 0.56122(9) 0.0485(6) Uani 1 1 d . . .
O5 O 0.29955(17) 0.15934(14) 0.56324(12) 0.0719(8) Uani 1 1 d . . .
N2 N 0.12619(16) 0.16264(14) 0.62934(11) 0.0463(7) Uani 1 1 d . . .
H2 H 0.1159 0.1589 0.6623 0.056 Uiso 1 1 calc R . .
C22 C 0.2380(2) 0.14157(18) 0.57926(14) 0.0498(9) Uani 1 1 d . . .
O3 O 0.18291(15) 0.00846(14) 0.65232(11) 0.0630(7) Uani 1 1 d . . .
O6 O 0.04141(15) 0.13425(12) 0.53082(9) 0.0541(6) Uani 1 1 d . . .
C6 C 0.0745(3) -0.0462(2) 0.67840(14) 0.0613(11) Uani 1 1 d . . .
C2 C 0.1826(3) -0.1059(2) 0.65468(19) 0.0779(14) Uani 1 1 d . . .
H70 H 0.2317 -0.1077 0.6430 0.093 Uiso 1 1 calc R . .
C7 C 0.0365(3) 0.0179(2) 0.68584(14) 0.0614(11) Uani 1 1 d . . .
H7A H -0.0092 0.0118 0.7049 0.074 Uiso 1 1 calc R . .
H7B H 0.0696 0.0451 0.7050 0.074 Uiso 1 1 calc R . .
C5 C 0.0365(4) -0.1033(3) 0.68780(19) 0.0860(15) Uani 1 1 d . . .
H8 H -0.0134 -0.1026 0.6980 0.103 Uiso 1 1 calc R . .
C4 C 0.0715(4) -0.1582(3) 0.6822(2) 0.102(2) Uani 1 1 d . . .
H4 H 0.0463 -0.1956 0.6899 0.122 Uiso 1 1 calc R . .
C1 C 0.1473(3) -0.0483(2) 0.66174(14) 0.0565(10) Uani 1 1 d . . .
C20 C 0.0772(2) 0.21450(18) 0.60875(14) 0.0506(9) Uani 1 1 d . . .
H20A H 0.0829 0.2523 0.6290 0.061 Uiso 1 1 calc R . .
H20B H 0.0250 0.2012 0.6107 0.061 Uiso 1 1 calc R . .
C14 C 0.0775(2) 0.18872(18) 0.51725(14) 0.0519(9) Uani 1 1 d . . .
C19 C 0.0958(2) 0.23088(16) 0.55548(14) 0.0494(8) Uani 1 1 d . . .
C15 C 0.0972(3) 0.2022(2) 0.46837(15) 0.0643(11) Uani 1 1 d . . .
H15 H 0.0867 0.1733 0.4433 0.077 Uiso 1 1 calc R . .
C18 C 0.1321(2) 0.28705(19) 0.54302(18) 0.0633(11) Uani 1 1 d . . .
H18 H 0.1445 0.3155 0.5681 0.076 Uiso 1 1 calc R . .
C17 C 0.1501(3) 0.3019(2) 0.4954(2) 0.0777(13) Uani 1 1 d . . .
H17 H 0.1740 0.3400 0.4881 0.093 Uiso 1 1 calc R . .
C21 C 0.2076(2) 0.17596(18) 0.62409(14) 0.0496(9) Uani 1 1 d . . .
H21 H 0.2139 0.2217 0.6187 0.060 Uiso 1 1 calc R . .
C23 C 0.2509(3) 0.1578(2) 0.67121(17) 0.0679(12) Uani 1 1 d . . .
H23A H 0.2332 0.1166 0.6822 0.082 Uiso 1 1 calc R . .
H23B H 0.3036 0.1533 0.6626 0.082 Uiso 1 1 calc R . .
C10 C -0.0951(2) 0.04727(19) 0.58087(15) 0.0576(10) Uani 1 1 d . . .
H10A H -0.1221 0.0192 0.5585 0.069 Uiso 1 1 calc R . .
H10B H -0.0735 0.0812 0.5611 0.069 Uiso 1 1 calc R . .
Na1 Na 0.20760(13) 0.0000 0.5000 0.0705(6) Uani 1 2 d S . .
C3 C 0.1434(4) -0.1614(3) 0.6654(2) 0.0973(19) Uani 1 1 d . . .
H10 H 0.1665 -0.2007 0.6611 0.117 Uiso 1 1 calc R . .
C11 C -0.1518(3) 0.0765(3) 0.6175(2) 0.0888(16) Uani 1 1 d . . .
H74 H -0.1258 0.1111 0.6348 0.107 Uiso 1 1 calc R . .
C13 C -0.2148(3) 0.1072(3) 0.5863(3) 0.119(2) Uani 1 1 d . . .
H13A H -0.2452 0.0744 0.5717 0.179 Uiso 1 1 calc R . .
H13B H -0.1929 0.1327 0.5606 0.179 Uiso 1 1 calc R . .
H13C H -0.2455 0.1335 0.6073 0.179 Uiso 1 1 calc R . .
C12 C -0.1797(4) 0.0320(4) 0.6563(3) 0.141(3) Uani 1 1 d . . .
H12A H -0.2318 0.0404 0.6628 0.212 Uiso 1 1 calc R . .
H12B H -0.1512 0.0379 0.6862 0.212 Uiso 1 1 calc R . .
H12C H -0.1739 -0.0110 0.6450 0.212 Uiso 1 1 calc R . .
C16 C 0.1322(3) 0.2587(3) 0.45767(19) 0.0818(14) Uani 1 1 d . . .
H16 H 0.1441 0.2685 0.4250 0.098 Uiso 1 1 calc R . .
C36 C 0.4622(3) -0.0791(2) 0.3854(2) 0.0825(14) Uani 1 1 d . . .
H36A H 0.4611 -0.1027 0.4163 0.099 Uiso 1 1 calc R . .
H36B H 0.4211 -0.0948 0.3652 0.099 Uiso 1 1 calc R . .
C24 C 0.2452(4) 0.2027(4) 0.7135(2) 0.124(3) Uani 1 1 d . . .
H24 H 0.1918 0.2123 0.7185 0.148 Uiso 1 1 calc R . .
Cl1 Cl 0.0000 0.18979(7) 0.7500 0.0657(4) Uani 1 2 d S . .
C25 C 0.2748(7) 0.1747(5) 0.7607(3) 0.196(5) Uani 1 1 d . . .
H25A H 0.2415 0.1417 0.7718 0.294 Uiso 1 1 calc R . .
H25B H 0.2780 0.2072 0.7856 0.294 Uiso 1 1 calc R . .
H25C H 0.3238 0.1571 0.7550 0.294 Uiso 1 1 calc R . .
C26 C 0.2855(9) 0.2657(4) 0.7023(4) 0.267(9) Uani 1 1 d . . .
H26A H 0.3381 0.2613 0.7094 0.401 Uiso 1 1 calc R . .
H26B H 0.2646 0.2988 0.7226 0.401 Uiso 1 1 calc R . .
H26C H 0.2789 0.2763 0.6680 0.401 Uiso 1 1 calc R . .
O11 O -0.0488(5) 0.2339(6) 0.7656(2) 0.313(7) Uani 1 1 d . . .
O10 O -0.0179(5) 0.1616(3) 0.7075(2) 0.199(3) Uani 1 1 d . . .
C37 C 0.5276(7) -0.0943(3) 0.3617(4) 0.209(6) Uani 1 1 d . . .
H37 H 0.5625 -0.0943 0.3898 0.251 Uiso 1 1 calc R . .
C39 C 0.5290(7) -0.1667(3) 0.3477(4) 0.199(5) Uani 1 1 d . . .
H39A H 0.5053 -0.1727 0.3161 0.299 Uiso 1 1 calc R . .
H39B H 0.5025 -0.1906 0.3724 0.299 Uiso 1 1 calc R . .
H39C H 0.5802 -0.1811 0.3460 0.299 Uiso 1 1 calc R . .
C38 C 0.5669(8) -0.0569(5) 0.3287(7) 0.333(12) Uani 1 1 d . . .
H38A H 0.5928 -0.0240 0.3465 0.500 Uiso 1 1 calc R . .
H38B H 0.5326 -0.0380 0.3055 0.500 Uiso 1 1 calc R . .
H38C H 0.6028 -0.0826 0.3112 0.500 Uiso 1 1 calc R . .
O016 O 0.8558(3) 0.8745(3) 0.5599(4) 0.194(3) Uani 1 1 d DU . .
C102 C 0.8679(6) 0.8095(4) 0.5551(5) 0.188(4) Uani 1 1 d DU . .
H10C H 0.8969 0.7945 0.5828 0.282 Uiso 1 1 calc R . .
H10D H 0.8948 0.8013 0.5249 0.282 Uiso 1 1 calc R . .
H10E H 0.8205 0.7878 0.5543 0.282 Uiso 1 1 calc R . .
O14 O 0.6345(3) 0.0000 0.5000 0.116(2) Uani 1 2 d S . .
O13 O 0.7227(3) 0.9295(3) 0.5653(3) 0.161(2) Uani 1 1 d . . .
C001 C 0.3605(10) 0.0772(9) 0.2596(4) 0.322(10) Uani 1 1 d DU . .
H00A H 0.3492 0.0335 0.2665 0.483 Uiso 1 1 calc R . .
H00B H 0.3291 0.1041 0.2795 0.483 Uiso 1 1 calc R . .
H00C H 0.4123 0.0855 0.2671 0.483 Uiso 1 1 calc R . .
N001 N 0.3454(6) 0.0961(7) 0.1673(4) 0.240(5) Uani 1 1 d DU . .
C002 C 0.3469(12) 0.0899(10) 0.2084(6) 0.170(8) Uani 0.50 1 d PDU . .
Cu2 Cu 0.40884(3) 0.0000 0.5000 0.05054(17) Uani 1 2 d S . .
C32 C 0.4520(2) 0.12581(19) 0.42327(16) 0.0581(10) Uani 1 1 d . . .
C31 C 0.4528(3) 0.1546(2) 0.37618(19) 0.0763(13) Uani 1 1 d . . .
H31 H 0.4899 0.1436 0.3534 0.092 Uiso 1 1 calc R . .
C30 C 0.3984(4) 0.1994(2) 0.3634(2) 0.0940(16) Uani 1 1 d . . .
H30 H 0.4004 0.2189 0.3326 0.113 Uiso 1 1 calc R . .
C29 C 0.3429(3) 0.2147(2) 0.3954(2) 0.0858(15) Uani 1 1 d . . .
H29 H 0.3061 0.2437 0.3860 0.103 Uiso 1 1 calc R . .
C28 C 0.3402(3) 0.1874(2) 0.4421(2) 0.0751(13) Uani 1 1 d . . .
H28 H 0.3020 0.1982 0.4641 0.090 Uiso 1 1 calc R . .
C27 C 0.3953(3) 0.14359(17) 0.45598(15) 0.0579(9) Uani 1 1 d . . .
O9 O 0.39564(16) 0.11586(12) 0.50211(10) 0.0629(6) Uani 1 1 d . . .
C33 C 0.5115(2) 0.0805(2) 0.43913(18) 0.0667(11) Uani 1 1 d . . .
H33A H 0.5315 0.0941 0.4709 0.080 Uiso 1 1 calc R . .
H33B H 0.5522 0.0815 0.4152 0.080 Uiso 1 1 calc R . .
N3 N 0.48272(17) 0.01292(15) 0.44379(13) 0.0555(8) Uani 1 1 d . . .
H3 H 0.5230 -0.0128 0.4494 0.067 Uiso 1 1 calc R . .
C34 C 0.4456(2) -0.00892(19) 0.39769(16) 0.0556(9) Uani 1 1 d . . .
H34 H 0.4635 0.0174 0.3701 0.067 Uiso 1 1 calc R . .
C35 C 0.3607(2) 0.0003(2) 0.40260(18) 0.0577(9) Uani 1 1 d . . .
O7 O 0.33367(13) 0.00382(13) 0.44661(10) 0.0541(6) Uani 1 1 d . . .
O8 O 0.32412(16) 0.00002(17) 0.36356(11) 0.0725(8) Uani 1 1 d . . .

loop_
_atom_site_aniso_label
_atom_site_aniso_U_11
_atom_site_aniso_U_22
_atom_site_aniso_U_33
_atom_site_aniso_U_23
_atom_site_aniso_U_13
_atom_site_aniso_U_12
Cu1 0.0464(2) 0.0457(2) 0.0376(2) -0.00534(19) 0.00349(19) 0.00007(18)
N1 0.0558(18) 0.0533(17) 0.0361(16) -0.0045(13) 0.0066(13) -0.0001(14)
C9 0.056(2) 0.0427(19) 0.0379(19) -0.0012(15) 0.0039(16) -0.0006(16)
C8 0.054(2) 0.050(2) 0.043(2) -0.0070(16) 0.0045(16) -0.0069(16)
O1 0.0517(14) 0.0483(12) 0.0385(12) -0.0046(11) 0.0041(10) -0.0021(12)
O2 0.0652(17) 0.0570(16) 0.0642(18) -0.0204(14) 0.0104(14) -0.0132(13)
O4 0.0483(14) 0.0506(14) 0.0468(14) -0.0052(11) 0.0067(11) 0.0030(11)
O5 0.0592(18) 0.0688(18) 0.088(2) -0.0149(16) 0.0172(16) -0.0080(14)
N2 0.0523(18) 0.0513(16) 0.0352(15) -0.0068(13) 0.0012(12) -0.0020(13)
C22 0.042(2) 0.054(2) 0.053(2) -0.0020(18) 0.0040(17) -0.0005(17)
O3 0.0650(16) 0.0594(17) 0.0645(17) 0.0055(14) -0.0047(14) 0.0057(14)
O6 0.0642(17) 0.0518(15) 0.0463(15) -0.0010(12) -0.0050(13) -0.0081(13)
C6 0.077(3) 0.071(3) 0.035(2) 0.0061(19) -0.0047(19) 0.001(2)
C2 0.089(3) 0.070(3) 0.075(3) 0.006(2) -0.021(3) 0.012(3)
C7 0.071(3) 0.078(3) 0.036(2) -0.0047(19) 0.0084(18) -0.001(2)
C5 0.110(4) 0.076(3) 0.073(3) 0.022(3) -0.007(3) -0.026(3)
C4 0.132(6) 0.081(4) 0.091(4) 0.031(3) -0.017(4) -0.027(4)
C1 0.072(3) 0.057(2) 0.040(2) 0.0039(18) -0.0118(19) 0.004(2)
C20 0.053(2) 0.0483(19) 0.050(2) -0.0136(17) -0.0002(16) 0.0076(16)
C14 0.057(2) 0.050(2) 0.049(2) 0.0007(17) -0.0038(17) 0.0001(17)
C19 0.051(2) 0.0460(18) 0.051(2) -0.0048(16) -0.0009(18) 0.0052(17)
C15 0.073(3) 0.073(3) 0.047(2) -0.0002(19) -0.001(2) -0.001(2)
C18 0.074(3) 0.047(2) 0.069(3) -0.005(2) -0.001(2) 0.0003(19)
C17 0.081(3) 0.057(3) 0.095(4) 0.013(3) 0.002(3) -0.005(2)
C21 0.046(2) 0.050(2) 0.053(2) -0.0072(17) -0.0058(17) 0.0000(16)
C23 0.066(3) 0.068(3) 0.069(3) -0.005(2) -0.021(2) 0.002(2)
C10 0.050(2) 0.059(2) 0.064(2) -0.0097(18) -0.0008(19) 0.0005(18)
Na1 0.0701(14) 0.0738(14) 0.0677(15) -0.0134(13) 0.000 0.000
C3 0.148(6) 0.056(3) 0.087(4) 0.010(3) -0.027(4) 0.010(3)
C11 0.059(3) 0.090(3) 0.117(4) -0.019(3) -0.001(3) 0.017(3)
C13 0.056(3) 0.119(5) 0.184(7) -0.033(5) -0.024(4) 0.026(3)
C12 0.101(5) 0.203(9) 0.119(6) -0.001(6) 0.054(4) 0.040(5)
C16 0.098(4) 0.086(3) 0.062(3) 0.017(3) 0.014(3) -0.008(3)
C36 0.093(3) 0.070(3) 0.084(3) -0.019(3) 0.019(3) 0.005(3)
C24 0.139(6) 0.163(7) 0.070(4) -0.035(4) -0.038(4) 0.014(5)
Cl1 0.0898(11) 0.0623(8) 0.0450(8) 0.000 0.0112(7) 0.000
C25 0.330(15) 0.165(8) 0.092(6) 0.004(5) -0.095(8) -0.041(9)
C26 0.52(3) 0.105(6) 0.176(10) -0.021(6) -0.154(13) -0.060(11)
O11 0.333(12) 0.493(16) 0.113(5) -0.050(7) -0.012(6) 0.287(12)
O10 0.341(10) 0.149(5) 0.107(4) -0.077(4) -0.024(5) 0.014(6)
C37 0.304(13) 0.076(4) 0.247(12) 0.015(5) 0.184(11) 0.058(6)
C39 0.330(14) 0.084(5) 0.184(9) -0.005(5) 0.105(9) 0.081(7)
C38 0.358(19) 0.150(9) 0.49(2) 0.038(12) 0.34(2) 0.079(10)
O016 0.129(4) 0.139(4) 0.313(9) -0.028(6) 0.044(5) -0.006(4)
C102 0.192(9) 0.115(5) 0.258(13) 0.017(7) 0.023(9) -0.039(6)
O14 0.057(3) 0.115(4) 0.175(6) 0.008(4) 0.000 0.000
O13 0.147(4) 0.139(4) 0.196(6) 0.001(4) -0.054(4) -0.036(4)
C001 0.39(2) 0.47(3) 0.115(7) -0.040(13) 0.057(11) 0.01(2)
N001 0.209(9) 0.354(16) 0.158(7) -0.023(10) 0.027(8) -0.038(10)
C002 0.206(18) 0.179(16) 0.127(8) 0.001(14) 0.094(12) -0.008(14)
Cu2 0.0401(3) 0.0549(3) 0.0566(4) -0.0044(3) 0.000 0.000
C32 0.057(2) 0.053(2) 0.063(3) -0.002(2) 0.006(2) -0.0163(19)
C31 0.081(3) 0.074(3) 0.074(3) -0.003(3) 0.019(3) -0.027(3)
C30 0.130(5) 0.064(3) 0.087(4) 0.020(3) 0.005(4) -0.021(4)
C29 0.107(4) 0.057(3) 0.093(4) 0.010(3) -0.008(3) -0.004(3)
C28 0.091(3) 0.057(2) 0.078(3) -0.003(3) 0.003(3) 0.008(2)
C27 0.062(2) 0.0468(19) 0.065(3) 0.0004(18) -0.001(2) -0.006(2)
O9 0.0653(16) 0.0614(15) 0.0619(16) -0.0034(14) 0.0018(17) 0.0026(13)
C33 0.048(2) 0.071(3) 0.081(3) -0.017(3) 0.014(2) -0.014(2)
N3 0.0409(16) 0.0563(19) 0.069(2) -0.0050(17) 0.0021(15) 0.0029(14)
C34 0.059(2) 0.050(2) 0.058(2) -0.0053(19) 0.0065(19) -0.0023(17)
C35 0.053(2) 0.056(2) 0.064(3) -0.007(2) 0.000(2) -0.0072(19)
O7 0.0468(13) 0.0570(15) 0.0586(17) -0.0020(14) 0.0014(12) -0.0041(13)
O8 0.0664(17) 0.096(2) 0.0548(18) -0.0004(17) -0.0062(15) -0.0092(18)

loop_
_atom_type_symbol
_atom_type_description
_atom_type_scat_dispersion_real
_atom_type_scat_dispersion_imag
_atom_type_scat_source
C C 0.0033 0.0016 'International Tables Vol C Tables 4.2.6.8 and 6.1.1.4'
H H 0.0000 0.0000 'International Tables Vol C Tables 4.2.6.8 and 6.1.1.4'
N N 0.0061 0.0033 'International Tables Vol C Tables 4.2.6.8 and 6.1.1.4'
O O 0.0106 0.0060 'International Tables Vol C Tables 4.2.6.8 and 6.1.1.4'
Na Na 0.0362 0.0249 'International Tables Vol C Tables 4.2.6.8 and 6.1.1.4'
Cl Cl 0.1484 0.1585 'International Tables Vol C Tables 4.2.6.8 and 6.1.1.4'
Cu Cu 0.3201 1.2651 'International Tables Vol C Tables 4.2.6.8 and 6.1.1.4'

loop_
_geom_angle_atom_site_label_1
_geom_angle_atom_site_label_2
_geom_angle_atom_site_label_3
_geom_angle
_geom_angle_site_symmetry_1
_geom_angle_site_symmetry_3
_geom_angle_publ_flag
O1 Cu1 O4 93.52(10) . . ?
O1 Cu1 N1 84.34(11) . . ?
O4 Cu1 N1 173.60(12) . . ?
O1 Cu1 N2 173.01(11) . . ?
O4 Cu1 N2 84.25(11) . . ?
N1 Cu1 N2 98.57(12) . . ?
O1 Cu1 Na1 48.24(7) . . ?
O4 Cu1 Na1 45.30(7) . . ?
N1 Cu1 Na1 132.10(9) . . ?
N2 Cu1 Na1 129.33(9) . . ?
C8 N1 C7 111.5(3) . . ?
C8 N1 Cu1 106.9(2) . . ?
C7 N1 Cu1 114.2(2) . . ?
C8 N1 H1 108.0 . . ?
C7 N1 H1 108.0 . . ?
Cu1 N1 H1 108.0 . . ?
O2 C9 O1 124.1(3) . . ?
O2 C9 C8 117.3(3) . . ?
O1 C9 C8 118.7(3) . . ?
N1 C8 C9 109.1(3) . . ?
N1 C8 C10 111.8(3) . . ?
C9 C8 C10 111.1(3) . . ?
N1 C8 H9 108.2 . . ?
C9 C8 H9 108.2 . . ?
C10 C8 H9 108.2 . . ?
C9 O1 Cu1 113.8(2) . . ?
C9 O1 Na1 145.9(2) . . ?
Cu1 O1 Na1 98.95(9) . . ?
C22 O4 Cu1 113.4(2) . . ?
C22 O4 Na1 143.7(2) . . ?
Cu1 O4 Na1 102.13(11) . . ?
C21 N2 C20 113.2(3) . . ?
C21 N2 Cu1 107.1(2) . . ?
C20 N2 Cu1 112.8(2) . . ?
C21 N2 H2 107.8 . . ?
C20 N2 H2 107.8 . . ?
Cu1 N2 H2 107.8 . . ?
O5 C22 O4 124.0(3) . . ?
O5 C22 C21 116.9(3) . . ?
O4 C22 C21 119.0(3) . . ?
C1 C6 C5 119.2(5) . . ?
C1 C6 C7 119.4(4) . . ?
C5 C6 C7 121.4(4) . . ?
C1 C2 C3 118.8(5) . . ?
C1 C2 H70 120.6 . . ?
C3 C2 H70 120.6 . . ?
N1 C7 C6 113.4(3) . . ?
N1 C7 H7A 108.9 . . ?
C6 C7 H7A 108.9 . . ?
N1 C7 H7B 108.9 . . ?
C6 C7 H7B 108.9 . . ?
H7A C7 H7B 107.7 . . ?
C4 C5 C6 120.0(6) . . ?
C4 C5 H8 120.0 . . ?
C6 C5 H8 120.0 . . ?
C5 C4 C3 121.7(6) . . ?
C5 C4 H4 119.1 . . ?
C3 C4 H4 119.1 . . ?
C6 C1 O3 117.9(4) . . ?
C6 C1 C2 120.2(4) . . ?
O3 C1 C2 121.9(4) . . ?
N2 C20 C19 112.9(3) . . ?
N2 C20 H20A 109.0 . . ?
C19 C20 H20A 109.0 . . ?
N2 C20 H20B 109.0 . . ?
C19 C20 H20B 109.0 . . ?
H20A C20 H20B 107.8 . . ?
O6 C14 C15 122.9(3) . . ?
O6 C14 C19 116.4(3) . . ?
C15 C14 C19 120.6(4) . . ?
C18 C19 C14 118.0(4) . . ?
C18 C19 C20 121.7(3) . . ?
C14 C19 C20 120.3(3) . . ?
C16 C15 C14 119.3(4) . . ?
C16 C15 H15 120.3 . . ?
C14 C15 H15 120.3 . . ?
C17 C18 C19 122.2(4) . . ?
C17 C18 H18 118.9 . . ?
C19 C18 H18 118.9 . . ?
C18 C17 C16 119.0(4) . . ?
C18 C17 H17 120.5 . . ?
C16 C17 H17 120.5 . . ?
N2 C21 C22 109.6(3) . . ?
N2 C21 C23 111.4(3) . . ?
C22 C21 C23 111.4(3) . . ?
N2 C21 H21 108.1 . . ?
C22 C21 H21 108.1 . . ?
C23 C21 H21 108.1 . . ?
C24 C23 C21 116.4(4) . . ?
C24 C23 H23A 108.2 . . ?
C21 C23 H23A 108.2 . . ?
C24 C23 H23B 108.2 . . ?
C21 C23 H23B 108.2 . . ?
H23A C23 H23B 107.4 . . ?
C8 C10 C11 114.9(4) . . ?
C8 C10 H10A 108.6 . . ?
C11 C10 H10A 108.6 . . ?
C8 C10 H10B 108.5 . . ?
C11 C10 H10B 108.5 . . ?
H10A C10 H10B 107.5 . . ?
O4 Na1 O4 174.53(15) . 4_556 ?
O4 Na1 O7 73.74(8) . 4_556 ?
O4 Na1 O7 111.12(10) 4_556 4_556 ?
O4 Na1 O7 111.12(10) . . ?
O4 Na1 O7 73.74(8) 4_556 . ?
O7 Na1 O7 65.50(12) 4_556 . ?
O4 Na1 O1 109.85(10) . 4_556 ?
O4 Na1 O1 65.38(8) 4_556 4_556 ?
O7 Na1 O1 176.04(9) 4_556 4_556 ?
O7 Na1 O1 111.13(7) . 4_556 ?
O4 Na1 O1 65.38(8) . . ?
O4 Na1 O1 109.85(10) 4_556 . ?
O7 Na1 O1 111.13(7) 4_556 . ?
O7 Na1 O1 176.04(9) . . ?
O1 Na1 O1 72.31(11) 4_556 . ?
O4 Na1 Cu1 32.57(6) . . ?
O4 Na1 Cu1 142.64(9) 4_556 . ?
O7 Na1 Cu1 92.19(6) 4_556 . ?
O7 Na1 Cu1 143.62(7) . . ?
O1 Na1 Cu1 91.76(7) 4_556 . ?
O1 Na1 Cu1 32.82(5) . . ?
O4 Na1 Cu1 142.64(9) . 4_556 ?
O4 Na1 Cu1 32.57(6) 4_556 4_556 ?
O7 Na1 Cu1 143.62(7) 4_556 4_556 ?
O7 Na1 Cu1 92.19(6) . 4_556 ?
O1 Na1 Cu1 32.82(5) 4_556 4_556 ?
O1 Na1 Cu1 91.76(7) . 4_556 ?
Cu1 Na1 Cu1 119.82(7) . 4_556 ?
O4 Na1 Cu2 92.74(7) . . ?
O4 Na1 Cu2 92.74(7) 4_556 . ?
O7 Na1 Cu2 32.75(6) 4_556 . ?
O7 Na1 Cu2 32.75(6) . . ?
O1 Na1 Cu2 143.84(6) 4_556 . ?
O1 Na1 Cu2 143.84(6) . . ?
Cu1 Na1 Cu2 120.09(3) . . ?
Cu1 Na1 Cu2 120.09(3) 4_556 . ?
C4 C3 C2 120.0(6) . . ?
C4 C3 H10 120.0 . . ?
C2 C3 H10 120.0 . . ?
C12 C11 C10 114.7(5) . . ?
C12 C11 C13 113.9(5) . . ?
C10 C11 C13 107.0(5) . . ?
C12 C11 H74 106.9 . . ?
C10 C11 H74 106.9 . . ?
C13 C11 H74 106.9 . . ?
C11 C13 H13A 109.5 . . ?
C11 C13 H13B 109.5 . . ?
H13A C13 H13B 109.5 . . ?
C11 C13 H13C 109.5 . . ?
H13A C13 H13C 109.5 . . ?
H13B C13 H13C 109.5 . . ?
C11 C12 H12A 109.5 . . ?
C11 C12 H12B 109.5 . . ?
H12A C12 H12B 109.5 . . ?
C11 C12 H12C 109.5 . . ?
H12A C12 H12C 109.5 . . ?
H12B C12 H12C 109.5 . . ?
C15 C16 C17 120.7(4) . . ?
C15 C16 H16 119.6 . . ?
C17 C16 H16 119.6 . . ?
C37 C36 C34 119.3(5) . . ?
C37 C36 H36A 107.5 . . ?
C34 C36 H36A 107.5 . . ?
C37 C36 H36B 107.5 . . ?
C34 C36 H36B 107.5 . . ?
H36A C36 H36B 107.0 . . ?
C23 C24 C25 112.2(7) . . ?
C23 C24 C26 111.5(7) . . ?
C25 C24 C26 110.1(7) . . ?
C23 C24 H24 107.6 . . ?
C25 C24 H24 107.6 . . ?
C26 C24 H24 107.6 . . ?
O10 Cl1 O10 127.0(6) 3_556 . ?
O10 Cl1 O11 115.2(5) 3_556 3_556 ?
O10 Cl1 O11 101.1(5) . 3_556 ?
O10 Cl1 O11 101.1(5) 3_556 . ?
O10 Cl1 O11 115.2(5) . . ?
O11 Cl1 O11 92.3(12) 3_556 . ?
C24 C25 H25A 109.5 . . ?
C24 C25 H25B 109.5 . . ?
H25A C25 H25B 109.5 . . ?
C24 C25 H25C 109.5 . . ?
H25A C25 H25C 109.5 . . ?
H25B C25 H25C 109.5 . . ?
C24 C26 H26A 109.5 . . ?
C24 C26 H26B 109.4 . . ?
H26A C26 H26B 109.5 . . ?
C24 C26 H26C 109.5 . . ?
H26A C26 H26C 109.5 . . ?
H26B C26 H26C 109.5 . . ?
C36 C37 C38 127.0(8) . . ?
C36 C37 C39 110.7(8) . . ?
C38 C37 C39 113.0(8) . . ?
C36 C37 H37 100.1 . . ?
C38 C37 H37 100.2 . . ?
C39 C37 H37 100.1 . . ?
C37 C39 H39A 109.4 . . ?
C37 C39 H39B 109.5 . . ?
H39A C39 H39B 109.5 . . ?
C37 C39 H39C 109.5 . . ?
H39A C39 H39C 109.5 . . ?
H39B C39 H39C 109.5 . . ?
C37 C38 H38A 109.0 . . ?
C37 C38 H38B 110.0 . . ?
H38A C38 H38B 109.0 . . ?
C37 C38 H38C 109.0 . . ?
H38A C38 H38C 109.0 . . ?
H38B C38 H38C 110.0 . . ?
O016 C102 H10C 109.5 . . ?
O016 C102 H10D 109.5 . . ?
H10C C102 H10D 109.5 . . ?
O016 C102 H10E 109.5 . . ?
H10C C102 H10E 109.5 . . ?
H10D C102 H10E 109.5 . . ?
C002 C001 H00A 109.4 . . ?
C002 C001 H00B 109.5 . . ?
H00A C001 H00B 109.5 . . ?
C002 C001 H00C 109.6 . . ?
H00A C001 H00C 109.5 . . ?
H00B C001 H00C 109.5 . . ?
N001 C002 C001 171(2) . . ?
O7 Cu2 O7 94.34(15) 4_556 . ?
O7 Cu2 N3 83.54(12) 4_556 4_556 ?
O7 Cu2 N3 174.28(13) . 4_556 ?
O7 Cu2 N3 174.28(13) 4_556 . ?
O7 Cu2 N3 83.54(12) . . ?
N3 Cu2 N3 99.05(19) 4_556 . ?
O7 Cu2 Na1 47.17(8) 4_556 . ?
O7 Cu2 Na1 47.17(8) . . ?
N3 Cu2 Na1 130.47(9) 4_556 . ?
N3 Cu2 Na1 130.47(9) . . ?
C27 C32 C31 117.7(4) . . ?
C27 C32 C33 120.4(4) . . ?
C31 C32 C33 121.9(4) . . ?
C30 C31 C32 120.4(5) . . ?
C30 C31 H31 119.8 . . ?
C32 C31 H31 119.8 . . ?
C29 C30 C31 120.7(5) . . ?
C29 C30 H30 119.6 . . ?
C31 C30 H30 119.6 . . ?
C30 C29 C28 120.5(5) . . ?
C30 C29 H29 119.7 . . ?
C28 C29 H29 119.7 . . ?
C29 C28 C27 119.5(5) . . ?
C29 C28 H28 120.2 . . ?
C27 C28 H28 120.2 . . ?
O9 C27 C32 117.2(4) . . ?
O9 C27 C28 121.7(4) . . ?
C32 C27 C28 121.1(4) . . ?
C32 C33 N3 112.6(3) . . ?
C32 C33 H33A 109.1 . . ?
N3 C33 H33A 109.1 . . ?
C32 C33 H33B 109.1 . . ?
N3 C33 H33B 109.1 . . ?
H33A C33 H33B 107.8 . . ?
C34 N3 C33 111.8(3) . . ?
C34 N3 Cu2 107.3(2) . . ?
C33 N3 Cu2 114.0(2) . . ?
C34 N3 H3 107.8 . . ?
C33 N3 H3 107.8 . . ?
Cu2 N3 H3 107.8 . . ?
N3 C34 C35 109.2(3) . . ?
N3 C34 C36 113.0(4) . . ?
C35 C34 C36 109.3(4) . . ?
N3 C34 H34 108.4 . . ?
C35 C34 H34 108.4 . . ?
C36 C34 H34 108.4 . . ?
O8 C35 O7 126.2(3) . . ?
O8 C35 C34 116.4(4) . . ?
O7 C35 C34 117.2(4) . . ?
C35 O7 Cu2 114.9(2) . . ?
C35 O7 Na1 144.4(2) . . ?
Cu2 O7 Na1 100.08(11) . . ?

loop_
_geom_bond_atom_site_label_1
_geom_bond_atom_site_label_2
_geom_bond_distance
_geom_bond_site_symmetry_2
_geom_bond_publ_flag
Cu1 O1 1.960(2) . ?
Cu1 O4 1.967(2) . ?
Cu1 N1 2.013(3) . ?
Cu1 N2 2.018(3) . ?
Cu1 Na1 3.5726(13) . ?
N1 C8 1.505(5) . ?
N1 C7 1.511(5) . ?
N1 H1 0.9100 . ?
C9 O2 1.249(4) . ?
C9 O1 1.280(4) . ?
C9 C8 1.523(5) . ?
C8 C10 1.536(5) . ?
C8 H9 0.9800 . ?
O1 Na1 2.698(3) . ?
O4 C22 1.278(4) . ?
O4 Na1 2.597(2) . ?
O5 C22 1.235(4) . ?
N2 C21 1.482(5) . ?
N2 C20 1.503(5) . ?
N2 H2 0.9100 . ?
C22 C21 1.509(5) . ?
O3 C1 1.376(5) . ?
O6 C14 1.363(5) . ?
C6 C1 1.370(6) . ?
C6 C5 1.402(7) . ?
C6 C7 1.523(6) . ?
C2 C1 1.379(6) . ?
C2 C3 1.389(8) . ?
C2 H70 0.9300 . ?
C7 H7A 0.9700 . ?
C7 H7B 0.9700 . ?
C5 C4 1.321(9) . ?
C5 H8 0.9300 . ?
C4 C3 1.358(9) . ?
C4 H4 0.9300 . ?
C20 C19 1.514(5) . ?
C20 H20A 0.9700 . ?
C20 H20B 0.9700 . ?
C14 C15 1.394(6) . ?
C14 C19 1.399(5) . ?
C19 C18 1.388(6) . ?
C15 C16 1.372(7) . ?
C15 H15 0.9300 . ?
C18 C17 1.359(7) . ?
C18 H18 0.9300 . ?
C17 C16 1.401(7) . ?
C17 H17 0.9300 . ?
C21 C23 1.534(6) . ?
C21 H21 0.9800 . ?
C23 C24 1.484(8) . ?
C23 H23A 0.9700 . ?
C23 H23B 0.9700 . ?
C10 C11 1.541(7) . ?
C10 H10A 0.9700 . ?
C10 H10B 0.9700 . ?
Na1 O4 2.597(2) 4_556 ?
Na1 O7 2.666(3) 4_556 ?
Na1 O7 2.666(3) . ?
Na1 O1 2.698(3) 4_556 ?
Na1 Cu1 3.5727(13) 4_556 ?
Na1 Cu2 3.579(2) . ?
C3 H10 0.9300 . ?
C11 C12 1.488(10) . ?
C11 C13 1.542(8) . ?
C11 H74 0.9800 . ?
C13 H13A 0.9600 . ?
C13 H13B 0.9600 . ?
C13 H13C 0.9600 . ?
C12 H12A 0.9600 . ?
C12 H12B 0.9600 . ?
C12 H12C 0.9600 . ?
C16 H16 0.9300 . ?
C36 C37 1.364(9) . ?
C36 C34 1.543(6) . ?
C36 H36A 0.9700 . ?
C36 H36B 0.9700 . ?
C24 C25 1.499(10) . ?
C24 C26 1.535(13) . ?
C24 H24 0.9800 . ?
Cl1 O10 1.329(5) 3_556 ?
Cl1 O10 1.329(5) . ?
Cl1 O11 1.338(7) 3_556 ?
Cl1 O11 1.338(7) . ?
C25 H25A 0.9600 . ?
C25 H25B 0.9600 . ?
C25 H25C 0.9600 . ?
C26 H26A 0.9600 . ?
C26 H26B 0.9600 . ?
C26 H26C 0.9600 . ?
C37 C38 1.378(13) . ?
C37 C39 1.570(10) . ?
C37 H37 0.9800 . ?
C39 H39A 0.9600 . ?
C39 H39B 0.9600 . ?
C39 H39C 0.9600 . ?
C38 H38A 0.9600 . ?
C38 H38B 0.9600 . ?
C38 H38C 0.9600 . ?
O016 C102 1.391(8) . ?
C102 H10C 0.9600 . ?
C102 H10D 0.9600 . ?
C102 H10E 0.9600 . ?
C001 C002 1.427(15) . ?
C001 H00A 0.9600 . ?
C001 H00B 0.9600 . ?
C001 H00C 0.9600 . ?
N001 C002 1.116(13) . ?
Cu2 O7 1.967(3) 4_556 ?
Cu2 O7 1.967(3) . ?
Cu2 N3 2.025(3) 4_556 ?
Cu2 N3 2.025(3) . ?
C32 C27 1.391(6) . ?
C32 C31 1.407(7) . ?
C32 C33 1.488(6) . ?
C31 C30 1.393(8) . ?
C31 H31 0.9300 . ?
C30 C29 1.351(8) . ?
C30 H30 0.9300 . ?
C29 C28 1.384(7) . ?
C29 H29 0.9300 . ?
C28 C27 1.396(6) . ?
C28 H28 0.9300 . ?
C27 O9 1.374(5) . ?
C33 N3 1.517(5) . ?
C33 H33A 0.9700 . ?
C33 H33B 0.9700 . ?
N3 C34 1.481(5) . ?
N3 H3 0.9100 . ?
C34 C35 1.528(5) . ?
C34 H34 0.9800 . ?
C35 O8 1.238(5) . ?
C35 O7 1.283(5) . ?
